data_1533651
loop_
_publ_author_name
'Tokaychuk, Ya.O.'
'Bodak, O.I.'
'Fedorchuk, A.O.'
'Mokra, I.R.'

_publ_section_title
;
 Phase relations in the Nd - Ga - Si system at 870 K
;
_journal_name_full 'Journal of Alloys Compd.'
_journal_page_first 64
_journal_page_last 69
_journal_volume 367
_journal_year 2004
_chemical_formula_sum 'Ga0.71 Nd Si1.29'
_chemical_name_systematic 'Nd (Ga0.71 Si1.29)'
_space_group_IT_number 74
_symmetry_space_group_name_Hall '-I 2b 2'
_symmetry_space_group_name_H-M 'I m m a'
_cell_angle_alpha 90
_cell_angle_beta 90
_cell_angle_gamma 90
_cell_formula_units_Z 4
_cell_length_a 4.2087
_cell_length_b 4.20268
_cell_length_c 14.078
_cell_volume 249.009
_citation_journal_id_ASTM JALCEU
_cod_data_source_file Tokaychuk_JALCEU_2004_1418.cif
_cod_data_source_block Ga0.71Nd1Si1.29
_cod_original_cell_volume 249.0091
_cod_original_formula_sum 'Ga0.71 Nd1 Si1.29'
_cod_database_code 1533651

loop_
_symmetry_equiv_pos_as_xyz
x,y,z
-x,-y+1/2,z
x,-y,-z
-x,y+1/2,-z
-x,-y,-z
x,y-1/2,-z
-x,y,z
x,-y-1/2,z
x+1/2,y+1/2,z+1/2
-x+1/2,-y+1,z+1/2
x+1/2,-y+1/2,-z+1/2
-x+1/2,y+1,-z+1/2
-x+1/2,-y+1/2,-z+1/2
x+1/2,y,-z+1/2
-x+1/2,y+1/2,z+1/2
x+1/2,-y,z+1/2

loop_
_atom_site_label
_atom_site_type_symbol
_atom_site_fract_x
_atom_site_fract_y
_atom_site_fract_z
_atom_site_occupancy
_atom_site_U_iso_or_equiv
Si2 Si 0 0.25 0.789 0.645 0.0
Ga1 Ga 0 0.25 0.9587 0.355 0.0
Si1 Si 0 0.25 0.9587 0.645 0.0
Ga2 Ga 0 0.25 0.789 0.355 0.0
Nd1 Nd 0 0.25 0.3801 1 0.0
